data_7232434
loop_
_publ_author_name
'Cheplakova, Anastasia M.'
'Kovalenko, Konstantin A.'
'Samsonenko, Denis G.'
'Vinogradov, Andrey S.'
'Karpov, Victor M.'
'Platonov, Vyacheslav E.'
'Fedin, Vladimir P.'

_publ_section_title
;
 Structural diversity of zinc(ii) coordination polymers with
 octafluorobiphenyl-4,4&#x2032;-dicarboxylate based on mononuclear, paddle
 wheel and cuboidal units
;
_journal_issue 15
_journal_name_full CrystEngComm
_journal_page_first 2524
_journal_paper_doi 10.1039/C9CE00073A
_journal_volume 21
_journal_year 2019
_chemical_formula_sum 'C24 H12 F8 N2 O4 Zn'
_chemical_formula_weight 609.73
_space_group_crystal_system monoclinic
_space_group_IT_number 15
_space_group_name_Hall '-C 2yc'
_space_group_name_H-M_alt 'C 1 2/c 1'
_symmetry_space_group_name_Hall '-C 2yc'
_symmetry_space_group_name_H-M 'C 1 2/c 1'
_atom_sites_solution_hydrogens geom
_atom_sites_solution_primary dual
_atom_sites_solution_secondary difmap
_audit_creation_method SHELXL-2018/3
_audit_update_record
;
2018-11-20 deposited with the CCDC.    2019-02-20 downloaded from the CCDC.
;
_cell_angle_alpha 90
_cell_angle_beta 90.091(2)
_cell_angle_gamma 90
_cell_formula_units_Z 8
_cell_length_a 19.7538(4)
_cell_length_b 10.5400(2)
_cell_length_c 23.0099(5)
_cell_measurement_reflns_used 6617
_cell_measurement_temperature 130(2)
_cell_measurement_theta_max 28.71
_cell_measurement_theta_min 3.73
_cell_volume 4790.77(17)
_computing_cell_refinement 'CrysAlisPro 1.171.38.46 (Rigaku OD, 2015)'
_computing_data_collection 'CrysAlisPro 1.171.38.46 (Rigaku OD, 2015)'
_computing_data_reduction 'CrysAlisPro 1.171.38.46 (Rigaku OD, 2015)'
_computing_molecular_graphics 'ShelXle (H\"ubschle, 2011)'
_computing_publication_material 'CIFTAB (Sheldrick, 2015)'
_computing_structure_refinement 'SHELXL-2018 (Sheldrick, 2015)'
_computing_structure_solution 'SHELXT-2018 (Sheldrick, 2015)'
_diffrn_ambient_temperature 130(2)
_diffrn_detector 'CCD plate'
_diffrn_detector_area_resol_mean 10.6168
_diffrn_detector_type AtlasS2
_diffrn_measured_fraction_theta_full 0.998
_diffrn_measured_fraction_theta_max 0.836
_diffrn_measurement_device 'four-circle diffractometer'
_diffrn_measurement_device_type 'New Xcalibur, AtlasS2'
_diffrn_measurement_method '\w scans'
_diffrn_radiation_monochromator graphite
_diffrn_radiation_probe x-ray
_diffrn_radiation_source 'fine-focus sealed tube'
_diffrn_radiation_type MoK\a
_diffrn_radiation_wavelength 0.71073
_diffrn_reflns_av_R_equivalents 0.0180
_diffrn_reflns_av_unetI/netI 0.0222
_diffrn_reflns_Laue_measured_fraction_full 0.998
_diffrn_reflns_Laue_measured_fraction_max 0.836
_diffrn_reflns_limit_h_max 26
_diffrn_reflns_limit_h_min -26
_diffrn_reflns_limit_k_max 14
_diffrn_reflns_limit_k_min -12
_diffrn_reflns_limit_l_max 29
_diffrn_reflns_limit_l_min -29
_diffrn_reflns_number 12581
_diffrn_reflns_point_group_measured_fraction_full 0.998
_diffrn_reflns_point_group_measured_fraction_max 0.836
_diffrn_reflns_theta_full 25.500
_diffrn_reflns_theta_max 28.883
_diffrn_reflns_theta_min 3.442
_diffrn_source 'sealed X-ray tube'
_exptl_absorpt_coefficient_mu 1.123
_exptl_absorpt_correction_T_max 1.00000
_exptl_absorpt_correction_T_min 0.93599
_exptl_absorpt_correction_type multi-scan
_exptl_absorpt_process_details
;
CrysAlisPro 1.171.38.46 (Rigaku Oxford Diffraction, 2015)
Empirical absorption correction using spherical harmonics,
implemented in SCALE3 ABSPACK scaling algorithm.
;
_exptl_crystal_colour colorless
_exptl_crystal_density_diffrn 1.691
_exptl_crystal_description block
_exptl_crystal_F_000 2432
_exptl_crystal_size_max 0.34
_exptl_crystal_size_mid 0.18
_exptl_crystal_size_min 0.12
_refine_diff_density_max 0.379
_refine_diff_density_min -0.345
_refine_diff_density_rms 0.056
_refine_ls_extinction_method none
_refine_ls_goodness_of_fit_ref 1.047
_refine_ls_hydrogen_treatment constr
_refine_ls_matrix_type full
_refine_ls_number_parameters 354
_refine_ls_number_reflns 5279
_refine_ls_number_restraints 0
_refine_ls_restrained_S_all 1.047
_refine_ls_R_factor_all 0.0320
_refine_ls_R_factor_gt 0.0264
_refine_ls_shift/su_max 0.004
_refine_ls_shift/su_mean 0.000
_refine_ls_structure_factor_coef Fsqd
_refine_ls_weighting_details 'w=1/[\s^2^(Fo^2^)+(0.0272P)^2^+6.5585P] where P=(Fo^2^+2Fc^2^)/3'
_refine_ls_weighting_scheme calc
_refine_ls_wR_factor_gt 0.0628
_refine_ls_wR_factor_ref 0.0652
_reflns_Friedel_coverage 0.000
_reflns_number_gt 4696
_reflns_number_total 5279
_reflns_threshold_expression 'I > 2\s(I)'
_cod_data_source_file c9ce00073a2.cif
_cod_data_source_block sn726
_cod_depositor_comments 'Adding full bibliography for 7232433--7232438.cif.'
_cod_original_cell_volume 4790.79(18)
_cod_database_code 7232434
_shelx_shelxl_version_number 2018/3
_shelx_space_group_comment
;
The symmetry employed for this shelxl refinement is uniquely defined
by the following loop, which should always be used as a source of
symmetry information in preference to the above space-group names.
They are only intended as comments.
;
_shelx_estimated_absorpt_t_min 0.701
_shelx_estimated_absorpt_t_max 0.877

loop_
_space_group_symop_operation_xyz
'x, y, z'
'-x, y, -z+1/2'
'x+1/2, y+1/2, z'
'-x+1/2, y+1/2, -z+1/2'
'-x, -y, -z'
'x, -y, z-1/2'
'-x+1/2, -y+1/2, -z'
'x+1/2, -y+1/2, z-1/2'

loop_
_atom_site_label
_atom_site_type_symbol
_atom_site_fract_x
_atom_site_fract_y
_atom_site_fract_z
_atom_site_U_iso_or_equiv
_atom_site_adp_type
_atom_site_occupancy
_atom_site_site_symmetry_order
_atom_site_calc_flag
_atom_site_refinement_flags_posn
_atom_site_refinement_flags_adp
Zn1 Zn 0.25473(2) 0.60577(2) 0.50395(2) 0.01190(6) Uani 1 1 d . .
O11 O 0.32381(6) 0.63277(12) 0.43999(5) 0.0231(3) Uani 1 1 d . .
O12 O 0.31997(6) 0.84566(12) 0.43935(5) 0.0217(3) Uani 1 1 d . .
C11 C 0.33988(8) 0.74027(16) 0.42208(7) 0.0161(3) Uani 1 1 d . .
C12 C 0.38895(8) 0.73996(16) 0.37158(7) 0.0156(3) Uani 1 1 d . .
C13 C 0.45145(8) 0.68090(16) 0.37520(7) 0.0165(3) Uani 1 1 d . .
C14 C 0.49427(8) 0.67529(16) 0.32810(7) 0.0169(3) Uani 1 1 d . .
C15 C 0.47652(8) 0.72712(16) 0.27495(7) 0.0155(3) Uani 1 1 d . .
C16 C 0.41352(8) 0.78569(16) 0.27127(7) 0.0159(3) Uani 1 1 d . .
C17 C 0.37136(8) 0.79335(16) 0.31871(7) 0.0162(3) Uani 1 1 d . .
F11 F 0.47171(5) 0.62896(10) 0.42558(4) 0.0231(2) Uani 1 1 d . .
F12 F 0.55461(5) 0.61768(10) 0.33432(4) 0.0237(2) Uani 1 1 d . .
F13 F 0.39453(5) 0.84095(10) 0.22126(4) 0.0222(2) Uani 1 1 d . .
F14 F 0.31164(5) 0.85316(11) 0.31286(4) 0.0241(2) Uani 1 1 d . .
O21 O 0.18589(6) 0.59578(12) 0.43834(5) 0.0237(3) Uani 1 1 d . .
O22 O 0.17830(6) 0.80737(13) 0.44096(5) 0.0251(3) Uani 1 1 d . .
C21 C 0.16431(8) 0.70106(18) 0.42065(7) 0.0184(3) Uani 1 1 d . .
C22 C 0.11655(8) 0.70050(17) 0.36925(7) 0.0177(3) Uani 1 1 d . .
C23 C 0.07098(9) 0.60212(16) 0.35982(7) 0.0186(3) Uani 1 1 d . .
C24 C 0.02588(9) 0.60503(16) 0.31394(7) 0.0193(3) Uani 1 1 d . .
C25 C 0.02423(8) 0.70423(17) 0.27470(7) 0.0187(3) Uani 1 1 d . .
C26 C 0.06993(9) 0.80188(17) 0.28379(7) 0.0199(4) Uani 1 1 d . .
C27 C 0.11488(8) 0.80067(17) 0.32982(7) 0.0189(3) Uani 1 1 d . .
F21 F 0.06821(5) 0.50192(10) 0.39578(4) 0.0253(2) Uani 1 1 d . .
F22 F -0.01818(5) 0.50875(10) 0.30830(4) 0.0250(2) Uani 1 1 d . .
F23 F 0.07190(6) 0.90029(10) 0.24640(4) 0.0257(2) Uani 1 1 d . .
F24 F 0.15844(5) 0.89754(10) 0.33384(5) 0.0259(2) Uani 1 1 d . .
N1 N 0.27673(8) 0.42723(14) 0.52947(6) 0.0210(3) Uani 1 1 d . .
C12A C 0.31855(15) 0.2290(2) 0.58500(10) 0.0466(6) Uani 1 1 d . .
H12A H 0.363949 0.205386 0.571728 0.070 Uiso 1 1 calc R U
H12B H 0.287232 0.158579 0.577937 0.070 Uiso 1 1 calc R U
H12C H 0.319908 0.248030 0.626678 0.070 Uiso 1 1 calc R U
C11A C 0.29573(10) 0.34013(18) 0.55343(8) 0.0247(4) Uani 1 1 d . .
N2 N 0.24756(15) 0.6658(2) 0.21890(11) 0.0691(8) Uani 1 1 d . .
C21A C 0.25478(12) 0.5916(2) 0.25417(11) 0.0391(5) Uani 1 1 d . .
C22A C 0.26501(12) 0.4977(2) 0.29916(10) 0.0391(5) Uani 1 1 d . .
H22A H 0.252474 0.413795 0.284333 0.059 Uiso 1 1 calc R U
H22B H 0.236757 0.518568 0.332806 0.059 Uiso 1 1 calc R U
H22C H 0.312740 0.497263 0.310845 0.059 Uiso 1 1 calc R U
C1 C 0.53336(15) 0.6902(2) 0.55286(10) 0.0495(6) Uani 1 1 d . .
H1 H 0.503494 0.626884 0.538418 0.059 Uiso 1 1 calc R U
C2 C 0.53700(13) 0.8070(2) 0.52585(10) 0.0432(6) Uani 1 1 d . .
H2 H 0.509523 0.824504 0.492896 0.052 Uiso 1 1 calc R U
C3 C 0.58083(12) 0.8984(2) 0.54701(10) 0.0380(5) Uani 1 1 d . .
H3 H 0.583540 0.978732 0.528418 0.046 Uiso 1 1 calc R U
C4 C 0.62056(11) 0.8735(2) 0.59491(9) 0.0324(5) Uani 1 1 d . .
H4 H 0.650557 0.936472 0.609389 0.039 Uiso 1 1 calc R U
C5 C 0.61665(13) 0.7571(2) 0.62170(10) 0.0406(5) Uani 1 1 d . .
H5 H 0.644002 0.739565 0.654737 0.049 Uiso 1 1 calc R U
C6 C 0.57305(16) 0.6657(2) 0.60065(11) 0.0537(7) Uani 1 1 d . .
H6 H 0.570445 0.585406 0.619287 0.064 Uiso 1 1 calc R U

loop_
_atom_site_aniso_label
_atom_site_aniso_U_11
_atom_site_aniso_U_22
_atom_site_aniso_U_33
_atom_site_aniso_U_23
_atom_site_aniso_U_13
_atom_site_aniso_U_12
Zn1 0.01384(9) 0.01165(10) 0.01022(9) 0.00038(7) -0.00053(6) -0.00036(7)
O11 0.0272(6) 0.0196(7) 0.0226(6) -0.0027(5) 0.0125(5) -0.0052(5)
O12 0.0236(6) 0.0217(7) 0.0198(6) 0.0000(5) 0.0088(5) 0.0021(5)
C11 0.0145(7) 0.0211(9) 0.0125(7) -0.0015(7) 0.0006(6) -0.0030(7)
C12 0.0164(7) 0.0155(8) 0.0148(7) -0.0027(6) 0.0036(6) -0.0036(7)
C13 0.0204(8) 0.0164(9) 0.0125(7) 0.0007(6) -0.0002(6) -0.0014(7)
C14 0.0150(7) 0.0167(9) 0.0189(8) -0.0016(7) 0.0014(6) 0.0015(7)
C15 0.0161(7) 0.0148(8) 0.0155(7) -0.0012(6) 0.0035(6) -0.0020(6)
C16 0.0177(8) 0.0164(8) 0.0136(7) 0.0016(6) -0.0003(6) -0.0020(7)
C17 0.0133(7) 0.0170(8) 0.0184(8) -0.0015(7) 0.0019(6) -0.0008(7)
F11 0.0260(5) 0.0291(6) 0.0142(5) 0.0053(4) 0.0010(4) 0.0033(5)
F12 0.0188(5) 0.0303(6) 0.0221(5) 0.0039(4) 0.0029(4) 0.0092(4)
F13 0.0213(5) 0.0305(6) 0.0147(4) 0.0058(4) 0.0012(4) 0.0038(5)
F14 0.0160(5) 0.0346(6) 0.0217(5) 0.0015(5) 0.0026(4) 0.0075(4)
O21 0.0250(6) 0.0271(7) 0.0191(6) -0.0031(5) -0.0091(5) 0.0078(6)
O22 0.0279(7) 0.0256(7) 0.0217(6) -0.0012(5) -0.0110(5) -0.0068(6)
C21 0.0136(7) 0.0287(10) 0.0130(7) -0.0014(7) -0.0012(6) -0.0002(7)
C22 0.0167(8) 0.0211(9) 0.0153(7) -0.0016(7) -0.0042(6) 0.0019(7)
C23 0.0219(8) 0.0165(8) 0.0176(8) 0.0027(7) -0.0044(7) 0.0012(7)
C24 0.0197(8) 0.0161(8) 0.0220(8) -0.0016(7) -0.0059(7) -0.0026(7)
C25 0.0200(8) 0.0176(8) 0.0184(8) -0.0019(7) -0.0078(7) 0.0012(7)
C26 0.0248(9) 0.0172(9) 0.0175(8) 0.0018(7) -0.0048(7) 0.0009(7)
C27 0.0189(8) 0.0182(9) 0.0196(8) -0.0028(7) -0.0042(7) -0.0038(7)
F21 0.0304(6) 0.0212(5) 0.0242(5) 0.0082(4) -0.0106(4) -0.0032(5)
F22 0.0273(5) 0.0188(5) 0.0288(5) 0.0016(4) -0.0121(4) -0.0075(4)
F23 0.0352(6) 0.0197(5) 0.0222(5) 0.0075(4) -0.0109(4) -0.0053(5)
F24 0.0274(5) 0.0254(6) 0.0248(5) 0.0033(4) -0.0094(4) -0.0120(5)
N1 0.0259(8) 0.0160(8) 0.0211(7) 0.0016(6) 0.0001(6) 0.0006(6)
C12A 0.0732(18) 0.0278(12) 0.0386(13) 0.0076(10) -0.0128(12) 0.0133(12)
C11A 0.0308(9) 0.0216(10) 0.0218(9) -0.0030(8) -0.0020(7) 0.0034(8)
N2 0.101(2) 0.0353(12) 0.0703(16) 0.0067(12) -0.0360(15) -0.0069(13)
C21A 0.0458(13) 0.0259(11) 0.0455(13) -0.0063(10) -0.0116(10) -0.0026(10)
C22A 0.0526(14) 0.0292(12) 0.0353(11) -0.0032(9) -0.0023(10) -0.0004(10)
C1 0.0765(18) 0.0338(13) 0.0380(12) -0.0021(10) -0.0103(12) -0.0201(13)
C2 0.0586(15) 0.0369(13) 0.0341(11) 0.0013(10) -0.0076(11) -0.0043(12)
C3 0.0504(13) 0.0258(11) 0.0377(11) 0.0063(9) 0.0067(10) -0.0035(10)
C4 0.0340(10) 0.0272(11) 0.0359(11) -0.0030(9) 0.0092(9) -0.0051(9)
C5 0.0551(14) 0.0314(12) 0.0352(12) 0.0011(9) -0.0077(10) -0.0028(11)
C6 0.093(2) 0.0251(12) 0.0430(13) 0.0062(10) -0.0149(14) -0.0141(13)

loop_
_atom_type_symbol
_atom_type_description
_atom_type_scat_dispersion_real
_atom_type_scat_dispersion_imag
_atom_type_scat_source
C C 0.0033 0.0016 'International Tables Vol C Tables 4.2.6.8 and 6.1.1.4'
H H 0.0000 0.0000 'International Tables Vol C Tables 4.2.6.8 and 6.1.1.4'
N N 0.0061 0.0033 'International Tables Vol C Tables 4.2.6.8 and 6.1.1.4'
O O 0.0106 0.0060 'International Tables Vol C Tables 4.2.6.8 and 6.1.1.4'
F F 0.0171 0.0103 'International Tables Vol C Tables 4.2.6.8 and 6.1.1.4'
Zn Zn 0.2839 1.4301 'International Tables Vol C Tables 4.2.6.8 and 6.1.1.4'

loop_
_geom_angle_atom_site_label_1
_geom_angle_atom_site_label_2
_geom_angle_atom_site_label_3
_geom_angle
_geom_angle_site_symmetry_1
_geom_angle_site_symmetry_3
_geom_angle_publ_flag
O11 Zn1 Zn1 81.85(4) . 7_566 ?
O11 Zn1 O12 156.69(5) . 7_566 yes
O11 Zn1 O21 85.33(5) . . yes
O11 Zn1 O22 87.23(5) . 7_566 yes
O12 Zn1 Zn1 75.13(4) 7_566 7_566 ?
O12 Zn1 O22 87.65(5) 7_566 7_566 yes
O21 Zn1 Zn1 88.08(4) . 7_566 ?
O21 Zn1 O12 90.24(5) . 7_566 yes
O21 Zn1 O22 156.06(5) . 7_566 yes
O22 Zn1 Zn1 68.33(4) 7_566 7_566 ?
N1 Zn1 Zn1 163.61(4) . 7_566 ?
N1 Zn1 O11 101.37(6) . . yes
N1 Zn1 O12 101.76(6) . 7_566 yes
N1 Zn1 O21 108.13(6) . . yes
N1 Zn1 O22 95.63(6) . 7_566 yes
C11 O11 Zn1 122.63(11) . . ?
C11 O12 Zn1 131.22(11) . 7_566 ?
O11 C11 C12 114.54(15) . . ?
O12 C11 O11 128.69(15) . . ?
O12 C11 C12 116.75(15) . . ?
C13 C12 C11 121.77(14) . . ?
C17 C12 C11 120.89(15) . . ?
C17 C12 C13 117.26(15) . . ?
C14 C13 C12 121.37(15) . . ?
F11 C13 C12 119.97(14) . . ?
F11 C13 C14 118.65(15) . . ?
C13 C14 C15 121.56(15) . . ?
F12 C14 C13 118.74(14) . . ?
F12 C14 C15 119.70(14) . . ?
C14 C15 C15 121.90(17) . 2_655 ?
C14 C15 C16 117.02(15) . . ?
C16 C15 C15 121.00(16) . 2_655 ?
C17 C16 C15 121.31(15) . . ?
F13 C16 C15 119.56(14) . . ?
F13 C16 C17 119.06(15) . . ?
C16 C17 C12 121.46(15) . . ?
F14 C17 C12 119.85(14) . . ?
F14 C17 C16 118.68(14) . . ?
C21 O21 Zn1 114.90(11) . . ?
C21 O22 Zn1 141.06(12) . 7_566 ?
O21 C21 C22 117.45(15) . . ?
O22 C21 O21 126.76(15) . . ?
O22 C21 C22 115.79(16) . . ?
C23 C22 C21 121.89(15) . . ?
C23 C22 C27 116.70(14) . . ?
C27 C22 C21 121.39(16) . . ?
C24 C23 C22 121.32(16) . . ?
F21 C23 C22 121.17(14) . . ?
F21 C23 C24 117.49(15) . . ?
C23 C24 C25 122.07(16) . . ?
F22 C24 C23 118.33(15) . . ?
F22 C24 C25 119.60(14) . . ?
C24 C25 C25 120.98(12) . 2 ?
C24 C25 C26 116.68(14) . . ?
C26 C25 C25 122.34(13) . 2 ?
C27 C26 C25 121.82(16) . . ?
F23 C26 C25 119.67(14) . . ?
F23 C26 C27 118.51(16) . . ?
C26 C27 C22 121.41(16) . . ?
F24 C27 C22 121.26(14) . . ?
F24 C27 C26 117.29(15) . . ?
C11A N1 Zn1 165.18(15) . . ?
H12A C12A H12B 109.5 . . ?
H12A C12A H12C 109.5 . . ?
H12B C12A H12C 109.5 . . ?
C11A C12A H12A 109.5 . . ?
C11A C12A H12B 109.5 . . ?
C11A C12A H12C 109.5 . . ?
N1 C11A C12A 178.6(2) . . ?
N2 C21A C22A 179.1(3) . . ?
C21A C22A H22A 109.5 . . ?
C21A C22A H22B 109.5 . . ?
C21A C22A H22C 109.5 . . ?
H22A C22A H22B 109.5 . . ?
H22A C22A H22C 109.5 . . ?
H22B C22A H22C 109.5 . . ?
C2 C1 H1 120.1 . . ?
C6 C1 H1 120.1 . . ?
C6 C1 C2 119.8(2) . . ?
C1 C2 H2 120.1 . . ?
C1 C2 C3 119.7(2) . . ?
C3 C2 H2 120.1 . . ?
C2 C3 H3 119.9 . . ?
C4 C3 C2 120.3(2) . . ?
C4 C3 H3 119.9 . . ?
C3 C4 H4 120.1 . . ?
C5 C4 C3 119.8(2) . . ?
C5 C4 H4 120.1 . . ?
C4 C5 H5 120.0 . . ?
C4 C5 C6 120.1(2) . . ?
C6 C5 H5 120.0 . . ?
C1 C6 C5 120.3(2) . . ?
C1 C6 H6 119.8 . . ?
C5 C6 H6 119.8 . . ?

loop_
_geom_bond_atom_site_label_1
_geom_bond_atom_site_label_2
_geom_bond_distance
_geom_bond_site_symmetry_2
_geom_bond_publ_flag
Zn1 Zn1 3.0515(4) 7_566 ?
Zn1 O11 2.0286(12) . yes
Zn1 O12 2.0367(12) 7_566 yes
Zn1 O21 2.0330(12) . yes
Zn1 O22 2.0468(12) 7_566 yes
Zn1 N1 2.0185(15) . yes
O11 C11 1.247(2) . ?
O12 C11 1.244(2) . ?
C11 C12 1.514(2) . ?
C12 C13 1.385(2) . ?
C12 C17 1.384(2) . ?
C13 C14 1.377(2) . ?
C13 F11 1.3425(18) . ?
C14 C15 1.384(2) . ?
C14 F12 1.3452(18) . ?
C15 C15 1.477(3) 2_655 ?
C15 C16 1.392(2) . ?
C16 C17 1.376(2) . ?
C16 F13 1.3426(18) . ?
C17 F14 1.3442(19) . ?
O21 C21 1.256(2) . ?
O22 C21 1.245(2) . ?
C21 C22 1.512(2) . ?
C22 C23 1.390(2) . ?
C22 C27 1.392(3) . ?
C23 C24 1.381(2) . ?
C23 F21 1.3429(19) . ?
C24 C25 1.382(2) . ?
C24 F22 1.3430(19) . ?
C25 C25 1.485(3) 2 ?
C25 C26 1.385(2) . ?
C26 C27 1.381(2) . ?
C26 F23 1.348(2) . ?
C27 F24 1.3383(19) . ?
N1 C11A 1.134(2) . ?
C12A H12A 0.9800 . ?
C12A H12B 0.9800 . ?
C12A H12C 0.9800 . ?
C12A C11A 1.449(3) . ?
N2 C21A 1.136(3) . ?
C21A C22A 1.446(3) . ?
C22A H22A 0.9800 . ?
C22A H22B 0.9800 . ?
C22A H22C 0.9800 . ?
C1 H1 0.9500 . ?
C1 C2 1.381(3) . ?
C1 C6 1.374(3) . ?
C2 H2 0.9500 . ?
C2 C3 1.383(3) . ?
C3 H3 0.9500 . ?
C3 C4 1.377(3) . ?
C4 H4 0.9500 . ?
C4 C5 1.375(3) . ?
C5 H5 0.9500 . ?
C5 C6 1.379(3) . ?
C6 H6 0.9500 . ?
